data_1531040
loop_
_publ_author_name
'Gazi, Sarifuddin'
'Hung Ng, Wilson Kwok'
'Ganguly, Rakesh'
'Putra Moeljadi, Adhitya Mangala'
'Hirao, Hajime'
'Soo, Han Sen'

_publ_section_title
;
 Selective photocatalytic C--C bond cleavage under ambient conditions with
 earth abundant vanadium complexes
;
_journal_issue 12
_journal_name_full 'Chem. Sci.'
_journal_page_first 7130
_journal_paper_doi 10.1039/C5SC02923F
_journal_volume 6
_journal_year 2015
_chemical_formula_sum 'C16 H16 F N2 O5 V'
_chemical_formula_weight 386.25
_chemical_melting_point 438.0(10)
_chemical_properties_physical 'Light-sensitive, Photo-sensitive'
_space_group_crystal_system monoclinic
_space_group_IT_number 14
_space_group_name_Hall '-P 2ybc'
_space_group_name_H-M_alt 'P 1 21/c 1'
_symmetry_space_group_name_Hall '-P 2ybc'
_symmetry_space_group_name_H-M 'P 1 21/c 1'
_atom_sites_solution_hydrogens mixed
_audit_update_record
;
2015-04-10 deposited with the CCDC.
2015-09-14 downloaded from the CCDC.
;
_cell_angle_alpha 90
_cell_angle_beta 100.2079(18)
_cell_angle_gamma 90
_cell_formula_units_Z 4
_cell_length_a 7.9908(3)
_cell_length_b 17.1771(6)
_cell_length_c 11.9692(5)
_cell_measurement_reflns_used 5914
_cell_measurement_temperature 103.(2)
_cell_measurement_theta_max 31.0669
_cell_measurement_theta_min 2.8486
_cell_volume 1616.87(11)
_computing_cell_refinement 'SAINT V8.34A (Bruker AXS Inc., 2013)'
_computing_data_collection 'APEX2 (Bruker AXS Inc., 2013)'
_computing_data_reduction 'SAINT V8.34A (Bruker AXS Inc., 2013)'
_computing_molecular_graphics 'XP (Bruker AXS Inc., 2013)'
_computing_publication_material 'APEX2 (Bruker AXS Inc., 2013)'
_computing_structure_refinement 'SHELXL-2013 (Sheldrick, 2013)'
_diffrn_ambient_temperature 103.(2)
_diffrn_detector_area_resol_mean 8.3333
_diffrn_measured_fraction_theta_full 0.998
_diffrn_measured_fraction_theta_max 0.998
_diffrn_measurement_device_type 'CCD area detector'
_diffrn_measurement_method 'phi and omega scans'
_diffrn_radiation_monochromator graphite
_diffrn_radiation_type MoK\a
_diffrn_radiation_wavelength 0.71073
_diffrn_reflns_av_R_equivalents 0.0370
_diffrn_reflns_av_unetI/netI 0.0322
_diffrn_reflns_limit_h_max 11
_diffrn_reflns_limit_h_min -11
_diffrn_reflns_limit_k_max 24
_diffrn_reflns_limit_k_min -24
_diffrn_reflns_limit_l_max 14
_diffrn_reflns_limit_l_min -17
_diffrn_reflns_number 21857
_diffrn_reflns_theta_full 31.09
_diffrn_reflns_theta_max 31.09
_diffrn_reflns_theta_min 2.59
_diffrn_source 'fine-focus sealed tube'
_exptl_absorpt_coefficient_mu 0.655
_exptl_absorpt_correction_T_max 0.93
_exptl_absorpt_correction_T_min 0.82
_exptl_absorpt_correction_type multi-scan
_exptl_absorpt_process_details 'SADABS V2012/1 (Bruker AXS Inc.)'
_exptl_crystal_colour red
_exptl_crystal_density_diffrn 1.587
_exptl_crystal_density_method 'not measured'
_exptl_crystal_description block
_exptl_crystal_F_000 792
_exptl_crystal_preparation Luminescent
_exptl_crystal_recrystallization_method 'Re-crystallisation from solvent: methanol'
_exptl_crystal_size_max 0.360
_exptl_crystal_size_mid 0.180
_exptl_crystal_size_min 0.120
_refine_diff_density_max 0.476
_refine_diff_density_min -0.374
_refine_ls_extinction_method none
_refine_ls_goodness_of_fit_ref 1.039
_refine_ls_hydrogen_treatment mixed
_refine_ls_matrix_type full
_refine_ls_number_parameters 232
_refine_ls_number_reflns 5189
_refine_ls_number_restraints 0
_refine_ls_restrained_S_all 1.039
_refine_ls_R_factor_all 0.0426
_refine_ls_R_factor_gt 0.0332
_refine_ls_shift/su_max 0.001
_refine_ls_shift/su_mean 0.000
_refine_ls_structure_factor_coef Fsqd
_refine_ls_weighting_details 'w=1/[\s^2^(Fo^2^)+(0.0387P)^2^+0.7994P] where P=(Fo^2^+2Fc^2^)/3'
_refine_ls_weighting_scheme calc
_refine_ls_wR_factor_gt 0.0816
_refine_ls_wR_factor_ref 0.0872
_reflns_number_gt 4378
_reflns_number_total 5189
_reflns_threshold_expression 'I > 2\s(I)'
_cod_data_source_file c5sc02923f2.cif
_cod_data_source_block I
_cod_depositor_comments
;
The following automatic conversions were performed:

'_chemical_melting_point' value '437-439' was changed to '438.0(10)'
- the average value was taken and precision was estimated.

Automatic conversion script
Id: cif_fix_values 3271 2015-04-21 07:52:19Z andrius 

 Adding full bibliography for 1531040--1531042.cif.
;
_cod_database_code 1531040

loop_
_space_group_symop_operation_xyz
'x, y, z'
'-x, y+1/2, -z+1/2'
'-x, -y, -z'
'x, -y-1/2, z-1/2'

loop_
_atom_site_type_symbol
_atom_site_label
_atom_site_fract_x
_atom_site_fract_y
_atom_site_fract_z
_atom_site_U_iso_or_equiv
_atom_site_adp_type
_atom_site_calc_flag
_atom_site_refinement_flags_adp
_atom_site_refinement_flags_posn
_atom_site_occupancy
V V1 0.29301(3) 0.48136(2) 0.24810(2) 0.01207(6) Uani d . . 1
C C1 0.11554(16) 0.38112(7) 0.08001(10) 0.0114(2) Uani d . . 1
C C2 0.02016(16) 0.30961(7) 0.04105(11) 0.0116(2) Uani d . . 1
C C3 -0.01014(18) 0.25580(8) 0.12268(11) 0.0166(3) Uani d . . 1
H H3 0.0331 0.2656 0.2006 0.02 Uiso calc U R 1
C C4 -0.1021(2) 0.18839(8) 0.09199(12) 0.0195(3) Uani d . . 1
H H4 -0.1228 0.1518 0.1475 0.023 Uiso calc U R 1
C C5 -0.16268(18) 0.17613(8) -0.02180(12) 0.0163(3) Uani d . . 1
C C6 -0.13358(18) 0.22720(8) -0.10508(11) 0.0165(3) Uani d . . 1
H H6 -0.1763 0.2166 -0.1828 0.02 Uiso calc U R 1
C C7 -0.04097(18) 0.29429(8) -0.07341(11) 0.0152(2) Uani d . . 1
H H7 -0.019 0.3299 -0.1297 0.018 Uiso calc U R 1
C C8 0.30797(17) 0.54480(7) 0.00919(11) 0.0124(2) Uani d . . 1
H H8 0.2857 0.5404 -0.0712 0.015 Uiso calc U R 1
C C9 0.40923(17) 0.60950(7) 0.05931(11) 0.0126(2) Uani d . . 1
C C10 0.42714(17) 0.62719(7) 0.17598(11) 0.0137(2) Uani d . . 1
C C11 0.52345(19) 0.69198(8) 0.21951(12) 0.0179(3) Uani d . . 1
H H11 0.5369 0.7038 0.2981 0.022 Uiso calc U R 1
C C12 0.59922(19) 0.73885(8) 0.14869(12) 0.0189(3) Uani d . . 1
H H12 0.6648 0.7825 0.1791 0.023 Uiso calc U R 1
C C13 0.57995(18) 0.72240(8) 0.03310(12) 0.0180(3) Uani d . . 1
H H13 0.6314 0.755 -0.0152 0.022 Uiso calc U R 1
C C14 0.48592(18) 0.65863(8) -0.01092(12) 0.0152(2) Uani d . . 1
H H14 0.4728 0.6477 -0.0898 0.018 Uiso calc U R 1
C C15 0.3299(2) 0.43053(8) 0.48442(12) 0.0193(3) Uani d . . 1
H H15A 0.2562 0.3887 0.5033 0.029 Uiso calc U R 1
H H15B 0.3535 0.4672 0.5479 0.029 Uiso calc U R 1
H H15C 0.437 0.4083 0.4701 0.029 Uiso calc U R 1
C C16 -0.1087(2) 0.50962(11) 0.28031(13) 0.0252(3) Uani d . . 1
H H16A -0.1332 0.4541 0.2676 0.038 Uiso calc U R 1
H H16B -0.2129 0.5398 0.2559 0.038 Uiso calc U R 1
H H16C -0.0668 0.5188 0.3613 0.038 Uiso calc U R 1
F F1 -0.25434(12) 0.11129(5) -0.05325(8) 0.0246(2) Uani d . . 1
N N1 0.24585(14) 0.49242(6) 0.06794(9) 0.0111(2) Uani d . . 1
N N2 0.14783(14) 0.43386(6) 0.00730(9) 0.0115(2) Uani d . . 1
O O1 0.47743(13) 0.44468(6) 0.25660(8) 0.0187(2) Uani d . . 1
O O2 0.16460(13) 0.38854(5) 0.18922(8) 0.01443(19) Uani d . . 1
O O3 0.34672(13) 0.58632(6) 0.24502(8) 0.0167(2) Uani d . . 1
O O4 0.01724(13) 0.53318(6) 0.21661(8) 0.01466(19) Uani d . . 1
H H1O -0.025(3) 0.5420(12) 0.1499(19) 0.032(6) Uiso d . . 1
O O5 0.24758(13) 0.47009(6) 0.38605(8) 0.01517(19) Uani d . . 1

loop_
_atom_site_aniso_label
_atom_site_aniso_U_11
_atom_site_aniso_U_22
_atom_site_aniso_U_33
_atom_site_aniso_U_12
_atom_site_aniso_U_13
_atom_site_aniso_U_23
V1 0.01440(12) 0.01274(10) 0.00850(10) -0.00099(8) 0.00048(7) -0.00128(7)
C1 0.0115(6) 0.0118(5) 0.0105(5) 0.0007(4) 0.0010(4) -0.0006(4)
C2 0.0113(6) 0.0104(5) 0.0131(5) -0.0003(4) 0.0018(4) -0.0004(4)
C3 0.0200(7) 0.0174(6) 0.0118(6) -0.0045(5) 0.0014(5) 0.0012(4)
C4 0.0245(7) 0.0171(6) 0.0169(6) -0.0075(5) 0.0038(5) 0.0024(5)
C5 0.0153(6) 0.0130(6) 0.0205(6) -0.0050(5) 0.0032(5) -0.0027(5)
C6 0.0200(7) 0.0154(6) 0.0133(6) -0.0026(5) 0.0007(5) -0.0032(4)
C7 0.0198(7) 0.0125(5) 0.0130(6) -0.0027(5) 0.0019(5) -0.0002(4)
C8 0.0134(6) 0.0122(5) 0.0118(5) -0.0004(5) 0.0029(4) -0.0017(4)
C9 0.0117(6) 0.0116(5) 0.0143(6) -0.0011(4) 0.0022(4) -0.0017(4)
C10 0.0136(6) 0.0122(5) 0.0148(6) -0.0008(5) 0.0014(5) -0.0011(4)
C11 0.0209(7) 0.0161(6) 0.0153(6) -0.0031(5) -0.0010(5) -0.0028(5)
C12 0.0180(7) 0.0133(6) 0.0234(7) -0.0047(5) -0.0013(5) -0.0011(5)
C13 0.0171(7) 0.0139(6) 0.0231(7) -0.0027(5) 0.0040(5) 0.0012(5)
C14 0.0160(6) 0.0136(6) 0.0169(6) -0.0014(5) 0.0050(5) -0.0006(5)
C15 0.0249(7) 0.0196(6) 0.0133(6) 0.0048(6) 0.0033(5) 0.0037(5)
C16 0.0187(7) 0.0425(9) 0.0156(7) -0.0011(7) 0.0066(5) 0.0047(6)
F1 0.0303(5) 0.0185(4) 0.0252(5) -0.0135(4) 0.0055(4) -0.0048(3)
N1 0.0120(5) 0.0103(4) 0.0105(5) -0.0007(4) 0.0010(4) -0.0017(4)
N2 0.0125(5) 0.0102(4) 0.0111(5) -0.0022(4) 0.0003(4) -0.0016(4)
O1 0.0167(5) 0.0232(5) 0.0145(4) 0.0021(4) -0.0015(4) -0.0030(4)
O2 0.0198(5) 0.0130(4) 0.0096(4) -0.0029(4) 0.0001(3) 0.0000(3)
O3 0.0227(5) 0.0157(4) 0.0121(4) -0.0056(4) 0.0042(4) -0.0033(3)
O4 0.0149(5) 0.0185(4) 0.0107(4) -0.0002(4) 0.0027(3) 0.0022(3)
O5 0.0194(5) 0.0163(4) 0.0090(4) 0.0012(4) 0.0006(3) 0.0000(3)

loop_
_atom_type_symbol
_atom_type_description
_atom_type_scat_dispersion_real
_atom_type_scat_dispersion_imag
_atom_type_scat_source
C C 0.0033 0.0016 'International Tables Vol C Tables 4.2.6.8 and 6.1.1.4'
H H 0.0000 0.0000 'International Tables Vol C Tables 4.2.6.8 and 6.1.1.4'
N N 0.0061 0.0033 'International Tables Vol C Tables 4.2.6.8 and 6.1.1.4'
O O 0.0106 0.0060 'International Tables Vol C Tables 4.2.6.8 and 6.1.1.4'
F F 0.0171 0.0103 'International Tables Vol C Tables 4.2.6.8 and 6.1.1.4'
V V 0.3005 0.5294 'International Tables Vol C Tables 4.2.6.8 and 6.1.1.4'

loop_
_geom_angle_atom_site_label_1
_geom_angle_atom_site_label_2
_geom_angle_atom_site_label_3
_geom_angle
O1 V1 O5 103.83(5)
O1 V1 O3 99.87(5)
O5 V1 O3 102.24(4)
O1 V1 O2 96.95(5)
O5 V1 O2 93.78(4)
O3 V1 O2 153.17(4)
O1 V1 N1 95.50(5)
O5 V1 N1 158.25(5)
O3 V1 N1 83.88(4)
O2 V1 N1 73.80(4)
O1 V1 O4 174.45(4)
O5 V1 O4 81.29(4)
O3 V1 O4 80.91(4)
O2 V1 O4 80.42(4)
N1 V1 O4 79.10(4)
O2 C1 N2 122.55(11)
O2 C1 C2 116.42(11)
N2 C1 C2 121.04(11)
C7 C2 C3 119.20(12)
C7 C2 C1 122.55(11)
C3 C2 C1 118.24(11)
C4 C3 C2 121.13(12)
C4 C3 H3 119.4
C2 C3 H3 119.4
C5 C4 C3 117.80(12)
C5 C4 H4 121.1
C3 C4 H4 121.1
F1 C5 C6 118.45(12)
F1 C5 C4 118.68(12)
C6 C5 C4 122.87(12)
C5 C6 C7 118.81(12)
C5 C6 H6 120.6
C7 C6 H6 120.6
C6 C7 C2 120.16(12)
C6 C7 H7 119.9
C2 C7 H7 119.9
N1 C8 C9 123.44(12)
N1 C8 H8 118.3
C9 C8 H8 118.3
C14 C9 C10 118.93(12)
C14 C9 C8 119.07(11)
C10 C9 C8 121.93(12)
O3 C10 C11 118.78(12)
O3 C10 C9 121.64(11)
C11 C10 C9 119.48(12)
C12 C11 C10 120.38(13)
C12 C11 H11 119.8
C10 C11 H11 119.8
C11 C12 C13 120.45(13)
C11 C12 H12 119.8
C13 C12 H12 119.8
C14 C13 C12 119.82(13)
C14 C13 H13 120.1
C12 C13 H13 120.1
C13 C14 C9 120.93(13)
C13 C14 H14 119.5
C9 C14 H14 119.5
O5 C15 H15A 109.5
O5 C15 H15B 109.5
H15A C15 H15B 109.5
O5 C15 H15C 109.5
H15A C15 H15C 109.5
H15B C15 H15C 109.5
O4 C16 H16A 109.5
O4 C16 H16B 109.5
H16A C16 H16B 109.5
O4 C16 H16C 109.5
H16A C16 H16C 109.5
H16B C16 H16C 109.5
C8 N1 N2 116.89(11)
C8 N1 V1 126.58(9)
N2 N1 V1 116.36(8)
C1 N2 N1 108.09(10)
C1 O2 V1 119.08(8)
C10 O3 V1 131.51(8)
C16 O4 V1 122.63(9)
C16 O4 H1O 111.4(15)
V1 O4 H1O 115.9(15)
C15 O5 V1 133.54(9)

loop_
_geom_bond_atom_site_label_1
_geom_bond_atom_site_label_2
_geom_bond_distance
V1 O1 1.5893(11)
V1 O5 1.7630(10)
V1 O3 1.8552(10)
V1 O2 1.9584(9)
V1 N1 2.1307(11)
V1 O4 2.3443(10)
C1 O2 1.3027(15)
C1 N2 1.3131(16)
C1 C2 1.4768(17)
C2 C7 1.3956(18)
C2 C3 1.3969(18)
C3 C4 1.3859(19)
C3 H3 0.95
C4 C5 1.3783(19)
C4 H4 0.95
C5 F1 1.3495(15)
C5 C6 1.3782(19)
C6 C7 1.3856(18)
C6 H6 0.95
C7 H7 0.95
C8 N1 1.2939(16)
C8 C9 1.4413(17)
C8 H8 0.95
C9 C14 1.4061(18)
C9 C10 1.4114(18)
C10 O3 1.3330(16)
C10 C11 1.4001(18)
C11 C12 1.384(2)
C11 H11 0.95
C12 C13 1.394(2)
C12 H12 0.95
C13 C14 1.3791(19)
C13 H13 0.95
C14 H14 0.95
C15 O5 1.4164(16)
C15 H15A 0.98
C15 H15B 0.98
C15 H15C 0.98
C16 O4 1.4250(17)
C16 H16A 0.98
C16 H16B 0.98
C16 H16C 0.98
N1 N2 1.3967(14)
O4 H1O 0.82(2)
